data_2210415
loop_
_publ_author_name
'A. Subbiahpandi'
'D. Velmurugan'
'K. Ravikumar'
'N. Arumugam'
'R. Raghunathan'

_publ_section_title
4'-(4-Chlorophenyl)-2'-[1-(4-methoxyphenyl)-4-oxo-3-phenylazetidin-2-yl]-1'-methyl-2-phenyl-spiro[1,3-oxazole-4(5<i>H</i>),3'-pyrrolidin]-5-one
_journal_coeditor_code WN2057
_journal_issue 9
_journal_name_full 'Acta Crystallographica Section E'
_journal_page_first o4166
_journal_page_last o4168
_journal_paper_doi 10.1107/S1600536806033940
_journal_volume 62
_journal_year 2006
_chemical_formula_iupac 'C35 H30 Cl N3 O4'
_chemical_formula_moiety 'C35 H30 Cl N3 O4'
_chemical_formula_sum 'C35 H30 Cl N3 O4'
_chemical_formula_weight 592.07
_chemical_name_systematic
;
4'-(4-Chlorophenyl)-2'-[1-(4-methoxyphenyl)-4-oxo-3-phenylazetidin-
2-yl]-1'-methyl-2-phenyl-spiro[1,3-oxazole-4(5H),3'-pyrrolidin]-5-one
;
_space_group_IT_number 2
_symmetry_cell_setting triclinic
_symmetry_space_group_name_Hall '-P 1'
_symmetry_space_group_name_H-M 'P -1'
_atom_sites_solution_hydrogens geom
_atom_sites_solution_primary direct
_atom_sites_solution_secondary difmap
_audit_creation_method SHELXL-97
_cell_angle_alpha 117.751(2)
_cell_angle_beta 94.976(2)
_cell_angle_gamma 98.865(2)
_cell_formula_units_Z 2
_cell_length_a 10.0409(10)
_cell_length_b 13.2335(13)
_cell_length_c 13.4951(13)
_cell_measurement_reflns_used 3019
_cell_measurement_temperature 293(2)
_cell_measurement_theta_max 25.53
_cell_measurement_theta_min 2.43
_cell_volume 1542.0(3)
_computing_cell_refinement 'SAINT (Bruker, 2001)'
_computing_data_collection 'SMART (Bruker, 2001)'
_computing_data_reduction SAINT
_computing_molecular_graphics 'ZORTEP (Zsolnai, 1997)'
_computing_publication_material 'SHELXL97 and PARST (Nardelli, 1995)'
_computing_structure_refinement 'SHELXL97 (Sheldrick, 1997)'
_computing_structure_solution 'SHELXS97 (Sheldrick, 1997)'
_diffrn_ambient_temperature 293(2)
_diffrn_measured_fraction_theta_full 1.000
_diffrn_measured_fraction_theta_max 0.895
_diffrn_measurement_device_type 'Bruker SMART APEX CCD area-detector'
_diffrn_measurement_method \w
_diffrn_radiation_monochromator graphite
_diffrn_radiation_type MoK\a
_diffrn_radiation_wavelength 0.71073
_diffrn_reflns_av_R_equivalents 0.0196
_diffrn_reflns_av_sigmaI/netI 0.0341
_diffrn_reflns_limit_h_max 13
_diffrn_reflns_limit_h_min -11
_diffrn_reflns_limit_k_max 16
_diffrn_reflns_limit_k_min -16
_diffrn_reflns_limit_l_max 17
_diffrn_reflns_limit_l_min -17
_diffrn_reflns_number 9969
_diffrn_reflns_theta_full 25.00
_diffrn_reflns_theta_max 28.02
_diffrn_reflns_theta_min 1.78
_diffrn_standards_decay_% 0
_diffrn_standards_number 0
_exptl_absorpt_coefficient_mu 0.167
_exptl_absorpt_correction_type none
_exptl_crystal_colour Colourless
_exptl_crystal_density_diffrn 1.275
_exptl_crystal_density_method 'not measured'
_exptl_crystal_description Block
_exptl_crystal_F_000 620
_exptl_crystal_size_max 0.38
_exptl_crystal_size_mid 0.25
_exptl_crystal_size_min 0.16
_refine_diff_density_max 0.435
_refine_diff_density_min -0.286
_refine_ls_extinction_method none
_refine_ls_goodness_of_fit_ref 0.909
_refine_ls_hydrogen_treatment constr
_refine_ls_matrix_type full
_refine_ls_number_parameters 388
_refine_ls_number_reflns 6680
_refine_ls_number_restraints 0
_refine_ls_restrained_S_all 0.909
_refine_ls_R_factor_all 0.0791
_refine_ls_R_factor_gt 0.0589
_refine_ls_shift/su_max 0.000
_refine_ls_shift/su_mean 0.000
_refine_ls_structure_factor_coef Fsqd
_refine_ls_weighting_details 'calc w=1/[\s^2^(Fo^2^)+(0.15P)^2^] where P=(Fo^2^+2Fc^2^)/3'
_refine_ls_weighting_scheme calc
_refine_ls_wR_factor_gt 0.1748
_refine_ls_wR_factor_ref 0.1926
_reflns_number_gt 4825
_reflns_number_total 6680
_reflns_threshold_expression I>2\s(I)
_cod_data_source_file wn2057.cif
_cod_data_source_block I
_cod_database_code 2210415
_cod_database_fobs_code 2210415

loop_
_symmetry_equiv_pos_as_xyz
'x, y, z'
'-x, -y, -z'

loop_
_atom_site_type_symbol
_atom_site_label
_atom_site_fract_x
_atom_site_fract_y
_atom_site_fract_z
_atom_site_U_iso_or_equiv
_atom_site_adp_type
_atom_site_calc_flag
_atom_site_refinement_flags
_atom_site_occupancy
Cl Cl1 0.36068(7) 0.74975(7) 0.31947(8) 0.0994(3) Uani d . 1
O O1 0.91162(14) 0.64285(11) 0.12708(10) 0.0545(3) Uani d . 1
O O2 0.82176(15) 0.45717(13) -0.00662(11) 0.0646(4) Uani d . 1
O O3 1.20001(18) 0.28867(13) 0.36612(12) 0.0696(4) Uani d . 1
O O4 1.4592(3) 0.06599(17) -0.11416(17) 0.0995(6) Uani d . 1
N N1 0.89390(17) 0.30804(13) 0.15080(14) 0.0554(4) Uani d . 1
N N2 0.99624(14) 0.62185(12) 0.27550(11) 0.0435(3) Uani d . 1
N N3 1.18910(16) 0.33905(13) 0.22090(12) 0.0489(4) Uani d . 1
C C1 0.99341(18) 0.40406(14) 0.15483(14) 0.0452(4) Uani d . 1
H H1 1.0146 0.3802 0.0786 0.054 Uiso calc R 1
C C2 0.91902(17) 0.50677(14) 0.18868(13) 0.0424(4) Uani d . 1
C C3 0.79327(19) 0.46719(17) 0.23199(16) 0.0515(4) Uani d . 1
H H3 0.8283 0.4791 0.3076 0.062 Uiso calc R 1
C C4 0.7594(2) 0.33704(18) 0.15319(18) 0.0605(5) Uani d . 1
H H4A 0.7006 0.2964 0.1828 0.073 Uiso calc R 1
H H4B 0.7150 0.3177 0.0779 0.073 Uiso calc R 1
C C5 0.98359(17) 0.69213(15) 0.23800(14) 0.0443(4) Uani d . 1
C C6 0.87558(18) 0.52448(16) 0.08905(14) 0.0478(4) Uani d . 1
C C7 1.17206(19) 0.34692(15) 0.32317(14) 0.0497(4) Uani d . 1
C C8 1.11312(18) 0.45521(15) 0.35898(13) 0.0453(4) Uani d . 1
H H8 1.0170 0.4399 0.3668 0.054 Uiso calc R 1
C C9 1.12609(17) 0.43839(14) 0.23814(13) 0.0420(4) Uani d . 1
H H9 1.1915 0.5035 0.2414 0.050 Uiso calc R 1
C C10 0.68272(18) 0.53588(17) 0.24712(15) 0.0498(4) Uani d . 1
C C11 0.6847(2) 0.6251(2) 0.35547(17) 0.0657(6) Uani d . 1
H H11 0.7531 0.6402 0.4147 0.079 Uiso calc R 1
C C12 0.5886(2) 0.6917(2) 0.3773(2) 0.0750(6) Uani d . 1
H H12 0.5923 0.7519 0.4506 0.090 Uiso calc R 1
C C13 0.4870(2) 0.6693(2) 0.2911(2) 0.0652(5) Uani d . 1
C C14 0.4825(2) 0.5824(2) 0.1833(2) 0.0745(6) Uani d . 1
H H14 0.4139 0.5681 0.1245 0.089 Uiso calc R 1
C C15 0.5800(2) 0.5157(2) 0.16193(17) 0.0668(6) Uani d . 1
H H15 0.5761 0.4559 0.0884 0.080 Uiso calc R 1
C C16 1.03545(19) 0.81833(16) 0.29472(16) 0.0511(4) Uani d . 1
C C17 1.1100(2) 0.87532(17) 0.40330(17) 0.0621(5) Uani d . 1
H H17 1.1258 0.8338 0.4413 0.074 Uiso calc R 1
C C18 1.1615(3) 0.9950(2) 0.4559(2) 0.0837(7) Uani d . 1
H H18 1.2139 1.0334 0.5288 0.100 Uiso calc R 1
C C19 1.1362(3) 1.0573(2) 0.4021(3) 0.0900(8) Uani d . 1
H H19 1.1704 1.1378 0.4388 0.108 Uiso calc R 1
C C20 1.0615(3) 1.0025(2) 0.2955(3) 0.0900(8) Uani d . 1
H H20 1.0447 1.0457 0.2594 0.108 Uiso calc R 1
C C21 1.0099(3) 0.88267(19) 0.2397(2) 0.0731(6) Uani d . 1
H H21 0.9587 0.8452 0.1664 0.088 Uiso calc R 1
C C22 1.19578(18) 0.56440(16) 0.46095(14) 0.0475(4) Uani d . 1
C C23 1.1364(2) 0.65609(18) 0.52478(15) 0.0596(5) Uani d . 1
H H23 1.0436 0.6503 0.5040 0.072 Uiso calc R 1
C C24 1.2126(3) 0.7562(2) 0.61894(19) 0.0795(7) Uani d . 1
H H24 1.1711 0.8173 0.6606 0.095 Uiso calc R 1
C C25 1.3485(3) 0.7656(2) 0.6510(2) 0.0877(8) Uani d . 1
H H25 1.3993 0.8324 0.7153 0.105 Uiso calc R 1
C C26 1.4099(3) 0.6769(2) 0.5885(2) 0.0866(8) Uani d . 1
H H26 1.5030 0.6841 0.6095 0.104 Uiso calc R 1
C C27 1.3345(2) 0.5766(2) 0.49443(19) 0.0688(6) Uani d . 1
H H27 1.3771 0.5163 0.4529 0.083 Uiso calc R 1
C C28 1.25438(18) 0.26918(15) 0.13338(14) 0.0467(4) Uani d . 1
C C29 1.2759(2) 0.29352(17) 0.04653(16) 0.0560(5) Uani d . 1
H H29 1.2451 0.3556 0.0451 0.067 Uiso calc R 1
C C30 1.3425(2) 0.22738(19) -0.03832(18) 0.0637(5) Uani d . 1
H H30 1.3551 0.2442 -0.0970 0.076 Uiso calc R 1
C C31 1.3902(2) 0.13619(19) -0.03563(19) 0.0662(5) Uani d . 1
C C32 1.3681(3) 0.11074(19) 0.0504(2) 0.0677(6) Uani d . 1
H H32 1.3996 0.0488 0.0516 0.081 Uiso calc R 1
C C33 1.3005(2) 0.17535(17) 0.13429(17) 0.0578(5) Uani d . 1
H H33 1.2854 0.1567 0.1914 0.069 Uiso calc R 1
C C34 1.5011(5) 0.0983(3) -0.1939(3) 0.1316(15) Uani d . 1
H H34A 1.5472 0.0417 -0.2441 0.197 Uiso calc R 1
H H34B 1.5625 0.1739 -0.1549 0.197 Uiso calc R 1
H H34C 1.4224 0.1013 -0.2374 0.197 Uiso calc R 1
C C35 0.8893(3) 0.19225(19) 0.0565(2) 0.0891(8) Uani d . 1
H H35A 0.9792 0.1760 0.0572 0.134 Uiso calc R 1
H H35B 0.8586 0.1899 -0.0141 0.134 Uiso calc R 1
H H35C 0.8270 0.1346 0.0642 0.134 Uiso calc R 1

loop_
_atom_site_aniso_label
_atom_site_aniso_U_11
_atom_site_aniso_U_22
_atom_site_aniso_U_33
_atom_site_aniso_U_12
_atom_site_aniso_U_13
_atom_site_aniso_U_23
Cl1 0.0667(4) 0.1132(6) 0.1538(7) 0.0473(4) 0.0487(4) 0.0809(5)
O1 0.0663(8) 0.0522(7) 0.0538(7) 0.0165(6) 0.0007(6) 0.0336(6)
O2 0.0726(10) 0.0668(9) 0.0506(7) 0.0149(7) -0.0077(6) 0.0287(7)
O3 0.1025(12) 0.0596(8) 0.0620(8) 0.0225(8) 0.0066(7) 0.0420(7)
O4 0.1479(18) 0.0819(12) 0.1025(13) 0.0675(12) 0.0675(13) 0.0522(11)
N1 0.0537(9) 0.0403(8) 0.0683(10) 0.0057(7) -0.0012(7) 0.0267(7)
N2 0.0446(8) 0.0449(7) 0.0460(7) 0.0136(6) 0.0068(5) 0.0251(6)
N3 0.0574(9) 0.0491(8) 0.0518(8) 0.0201(7) 0.0072(6) 0.0318(7)
C1 0.0514(10) 0.0429(9) 0.0455(8) 0.0137(7) 0.0067(7) 0.0243(7)
C2 0.0423(9) 0.0453(9) 0.0443(8) 0.0122(7) 0.0060(6) 0.0253(7)
C3 0.0450(10) 0.0556(10) 0.0587(10) 0.0074(8) 0.0069(7) 0.0331(9)
C4 0.0495(11) 0.0575(11) 0.0705(12) 0.0012(9) 0.0019(9) 0.0325(10)
C5 0.0410(9) 0.0506(9) 0.0491(9) 0.0162(7) 0.0106(6) 0.0284(8)
C6 0.0456(9) 0.0532(10) 0.0472(9) 0.0145(8) 0.0007(7) 0.0267(8)
C7 0.0574(11) 0.0474(9) 0.0495(9) 0.0074(8) 0.0010(7) 0.0306(8)
C8 0.0441(9) 0.0507(9) 0.0478(9) 0.0100(7) 0.0041(7) 0.0301(8)
C9 0.0429(9) 0.0429(8) 0.0476(8) 0.0126(7) 0.0070(6) 0.0271(7)
C10 0.0375(9) 0.0584(11) 0.0553(10) 0.0076(8) 0.0075(7) 0.0301(8)
C11 0.0513(11) 0.0826(15) 0.0555(11) 0.0177(10) 0.0051(8) 0.0272(10)
C12 0.0575(13) 0.0815(16) 0.0670(13) 0.0178(11) 0.0150(10) 0.0194(11)
C13 0.0432(10) 0.0755(14) 0.0905(15) 0.0179(10) 0.0205(9) 0.0484(13)
C14 0.0474(12) 0.1060(19) 0.0746(14) 0.0196(12) 0.0007(9) 0.0485(14)
C15 0.0514(12) 0.0841(15) 0.0513(10) 0.0175(10) 0.0001(8) 0.0228(10)
C16 0.0486(10) 0.0477(10) 0.0642(10) 0.0172(8) 0.0145(8) 0.0303(8)
C17 0.0678(13) 0.0530(11) 0.0647(11) 0.0181(10) 0.0079(9) 0.0273(9)
C18 0.0857(18) 0.0555(13) 0.0873(16) 0.0085(12) -0.0029(13) 0.0215(12)
C19 0.098(2) 0.0482(12) 0.113(2) 0.0096(12) 0.0054(16) 0.0346(14)
C20 0.108(2) 0.0623(14) 0.118(2) 0.0210(14) 0.0171(17) 0.0581(15)
C21 0.0893(17) 0.0551(12) 0.0833(15) 0.0152(11) 0.0068(12) 0.0421(11)
C22 0.0499(10) 0.0534(10) 0.0453(8) 0.0112(8) 0.0062(7) 0.0295(8)
C23 0.0685(13) 0.0667(12) 0.0503(10) 0.0230(10) 0.0134(8) 0.0310(9)
C24 0.115(2) 0.0658(14) 0.0540(12) 0.0281(14) 0.0165(12) 0.0235(11)
C25 0.110(2) 0.0663(15) 0.0628(13) -0.0050(15) -0.0107(13) 0.0233(12)
C26 0.0659(15) 0.0847(18) 0.0842(16) -0.0009(13) -0.0139(12) 0.0307(14)
C27 0.0568(13) 0.0653(13) 0.0711(13) 0.0120(10) 0.0003(9) 0.0248(11)
C28 0.0456(9) 0.0439(9) 0.0532(9) 0.0129(7) 0.0027(7) 0.0257(7)
C29 0.0662(12) 0.0554(11) 0.0607(10) 0.0265(9) 0.0115(8) 0.0358(9)
C30 0.0791(15) 0.0622(12) 0.0608(11) 0.0248(11) 0.0179(10) 0.0353(10)
C31 0.0789(15) 0.0534(11) 0.0702(13) 0.0253(10) 0.0210(10) 0.0288(10)
C32 0.0826(15) 0.0538(11) 0.0848(14) 0.0339(11) 0.0233(11) 0.0413(11)
C33 0.0673(13) 0.0548(11) 0.0651(11) 0.0222(9) 0.0095(9) 0.0379(9)
C34 0.211(4) 0.117(3) 0.124(3) 0.092(3) 0.107(3) 0.075(2)
C35 0.0797(18) 0.0470(12) 0.1089(19) 0.0062(11) -0.0049(14) 0.0182(12)

loop_
_atom_type_symbol
_atom_type_description
_atom_type_scat_dispersion_real
_atom_type_scat_dispersion_imag
_atom_type_scat_source
C C 0.0033 0.0016 'International Tables Vol C Tables 4.2.6.8 and 6.1.1.4'
H H 0.0000 0.0000 'International Tables Vol C Tables 4.2.6.8 and 6.1.1.4'
N N 0.0061 0.0033 'International Tables Vol C Tables 4.2.6.8 and 6.1.1.4'
O O 0.0106 0.0060 'International Tables Vol C Tables 4.2.6.8 and 6.1.1.4'
Cl Cl 0.1484 0.1585 'International Tables Vol C Tables 4.2.6.8 and 6.1.1.4'

loop_
_geom_angle_atom_site_label_1
_geom_angle_atom_site_label_2
_geom_angle_atom_site_label_3
_geom_angle
C6 O1 C5 105.53(12)
C31 O4 C34 117.9(2)
C35 N1 C4 111.57(16)
C35 N1 C1 115.36(19)
C4 N1 C1 108.53(14)
C5 N2 C2 107.15(13)
C7 N3 C28 133.36(14)
C7 N3 C9 94.72(13)
C28 N3 C9 131.69(13)
N1 C1 C9 112.58(13)
N1 C1 C2 105.33(14)
C9 C1 C2 111.82(13)
N1 C1 H1 109.0
C9 C1 H1 109.0
C2 C1 H1 109.0
N2 C2 C6 103.78(13)
N2 C2 C1 116.87(13)
C6 C2 C1 112.08(14)
N2 C2 C3 109.99(14)
C6 C2 C3 111.62(14)
C1 C2 C3 102.72(13)
C4 C3 C10 119.99(16)
C4 C3 C2 101.27(16)
C10 C3 C2 115.56(15)
C4 C3 H3 106.3
C10 C3 H3 106.3
C2 C3 H3 106.3
N1 C4 C3 102.69(15)
N1 C4 H4A 111.2
C3 C4 H4A 111.2
N1 C4 H4B 111.2
C3 C4 H4B 111.2
H4A C4 H4B 109.1
N2 C5 O1 116.23(15)
N2 C5 C16 128.69(15)
O1 C5 C16 115.08(14)
O2 C6 O1 121.51(16)
O2 C6 C2 131.75(17)
O1 C6 C2 106.74(13)
O3 C7 N3 131.34(18)
O3 C7 C8 135.89(18)
N3 C7 C8 92.73(12)
C22 C8 C7 115.64(14)
C22 C8 C9 118.50(14)
C7 C8 C9 85.54(12)
C22 C8 H8 111.6
C7 C8 H8 111.6
C9 C8 H8 111.6
N3 C9 C1 113.92(13)
N3 C9 C8 86.83(11)
C1 C9 C8 117.21(14)
N3 C9 H9 112.2
C1 C9 H9 112.2
C8 C9 H9 112.2
C15 C10 C11 117.71(19)
C15 C10 C3 124.95(18)
C11 C10 C3 117.33(16)
C12 C11 C10 121.45(19)
C12 C11 H11 119.3
C10 C11 H11 119.3
C13 C12 C11 119.6(2)
C13 C12 H12 120.2
C11 C12 H12 120.2
C14 C13 C12 120.4(2)
C14 C13 Cl1 119.75(17)
C12 C13 Cl1 119.85(19)
C13 C14 C15 119.61(19)
C13 C14 H14 120.2
C15 C14 H14 120.2
C10 C15 C14 121.2(2)
C10 C15 H15 119.4
C14 C15 H15 119.4
C17 C16 C21 119.45(19)
C17 C16 C5 119.83(16)
C21 C16 C5 120.72(18)
C16 C17 C18 119.6(2)
C16 C17 H17 120.2
C18 C17 H17 120.2
C19 C18 C17 120.7(2)
C19 C18 H18 119.6
C17 C18 H18 119.6
C20 C19 C18 120.3(2)
C20 C19 H19 119.8
C18 C19 H19 119.8
C19 C20 C21 120.5(2)
C19 C20 H20 119.8
C21 C20 H20 119.8
C20 C21 C16 119.4(2)
C20 C21 H21 120.3
C16 C21 H21 120.3
C23 C22 C27 117.73(18)
C23 C22 C8 121.19(17)
C27 C22 C8 121.08(17)
C24 C23 C22 121.1(2)
C24 C23 H23 119.5
C22 C23 H23 119.5
C25 C24 C23 120.1(2)
C25 C24 H24 119.9
C23 C24 H24 119.9
C26 C25 C24 119.9(2)
C26 C25 H25 120.0
C24 C25 H25 120.0
C25 C26 C27 120.2(2)
C25 C26 H26 119.9
C27 C26 H26 119.9
C26 C27 C22 120.9(2)
C26 C27 H27 119.6
C22 C27 H27 119.6
C29 C28 C33 118.89(18)
C29 C28 N3 120.60(15)
C33 C28 N3 120.50(16)
C28 C29 C30 121.18(17)
C28 C29 H29 119.4
C30 C29 H29 119.4
C31 C30 C29 119.61(19)
C31 C30 H30 120.2
C29 C30 H30 120.2
O4 C31 C32 115.79(18)
O4 C31 C30 124.6(2)
C32 C31 C30 119.6(2)
C33 C32 C31 121.10(18)
C33 C32 H32 119.4
C31 C32 H32 119.4
C32 C33 C28 119.65(18)
C32 C33 H33 120.2
C28 C33 H33 120.2
O4 C34 H34A 109.5
O4 C34 H34B 109.5
H34A C34 H34B 109.5
O4 C34 H34C 109.5
H34A C34 H34C 109.5
H34B C34 H34C 109.5
N1 C35 H35A 109.5
N1 C35 H35B 109.5
H35A C35 H35B 109.5
N1 C35 H35C 109.5
H35A C35 H35C 109.5
H35B C35 H35C 109.5

loop_
_geom_bond_atom_site_label_1
_geom_bond_atom_site_label_2
_geom_bond_site_symmetry_2
_geom_bond_distance
Cl1 C13 . 1.735(2)
O1 C6 . 1.376(2)
O1 C5 . 1.3950(19)
O2 C6 . 1.188(2)
O3 C7 . 1.210(2)
O4 C31 . 1.370(3)
O4 C34 . 1.403(4)
N1 C35 . 1.457(3)
N1 C4 . 1.458(3)
N1 C1 . 1.467(2)
N2 C5 . 1.265(2)
N2 C2 . 1.453(2)
N3 C7 . 1.363(2)
N3 C28 . 1.408(2)
N3 C9 . 1.476(2)
C1 C9 . 1.524(2)
C1 C2 . 1.552(2)
C1 H1 . 0.9800
C2 C6 . 1.509(2)
C2 C3 . 1.556(3)
C3 C4 . 1.505(3)
C3 C10 . 1.509(3)
C3 H3 . 0.9800
C4 H4A . 0.9700
C4 H4B . 0.9700
C5 O1 1 1.3950(19)
C5 C16 . 1.456(3)
C6 O1 1 1.376(2)
C7 O3 1 1.210(2)
C7 C8 . 1.518(2)
C8 C22 . 1.500(2)
C8 C9 . 1.560(2)
C8 H8 . 0.9800
C9 H9 . 0.9800
C10 C15 . 1.371(2)
C10 C11 . 1.383(3)
C11 C12 . 1.365(3)
C11 H11 . 0.9300
C12 C13 . 1.364(3)
C12 H12 . 0.9300
C13 C14 . 1.362(3)
C14 C15 . 1.378(3)
C14 H14 . 0.9300
C15 H15 . 0.9300
C16 C17 . 1.372(3)
C16 C21 . 1.402(3)
C17 C18 . 1.384(3)
C17 H17 . 0.9300
C18 C19 . 1.365(4)
C18 H18 . 0.9300
C19 C20 . 1.353(4)
C19 H19 . 0.9300
C20 C21 . 1.385(3)
C20 H20 . 0.9300
C21 H21 . 0.9300
C22 C23 . 1.381(3)
C22 C27 . 1.387(3)
C23 C24 . 1.380(3)
C23 H23 . 0.9300
C24 C25 . 1.364(4)
C24 H24 . 0.9300
C25 C26 . 1.364(4)
C25 H25 . 0.9300
C26 C27 . 1.379(3)
C26 H26 . 0.9300
C27 H27 . 0.9300
C28 C29 . 1.378(3)
C28 C33 . 1.395(2)
C29 C30 . 1.380(3)
C29 H29 . 0.9300
C30 C31 . 1.379(3)
C30 H30 . 0.9300
C31 C32 . 1.376(3)
C32 C33 . 1.373(3)
C32 H32 . 0.9300
C33 H33 . 0.9300
C34 H34A . 0.9600
C34 H34B . 0.9600
C34 H34C . 0.9600
C35 H35A . 0.9600
C35 H35B . 0.9600
C35 H35C . 0.9600

loop_
_geom_hbond_atom_site_label_D
_geom_hbond_atom_site_label_H
_geom_hbond_atom_site_label_A
_geom_hbond_site_symmetry_A
_geom_hbond_distance_DH
_geom_hbond_distance_HA
_geom_hbond_distance_DA
_geom_hbond_angle_DHA
C32 H32 O4 2_855 0.93 2.58 3.476(3) 161
C19 H19 O3 1_565 0.93 2.59 3.295(3) 133
C21 H21 O1 1 0.93 2.43 2.764(3) 101
C33 H33 O3 1 0.93 2.51 3.114(3) 123

loop_
_geom_torsion_atom_site_label_1
_geom_torsion_atom_site_label_2
_geom_torsion_atom_site_label_3
_geom_torsion_atom_site_label_4
_geom_torsion_site_symmetry_1
_geom_torsion_site_symmetry_4
_geom_torsion
_geom_torsion_publ_flag
C35 N1 C1 C9 . . -98.78(19) ?
C4 N1 C1 C9 . . 135.21(15) ?
C35 N1 C1 C2 . . 139.12(17) ?
C4 N1 C1 C2 . . 13.10(18) ?
C5 N2 C2 C6 . . 6.93(18) ?
C5 N2 C2 C1 . . 130.85(16) ?
C5 N2 C2 C3 . . -112.60(15) ?
N1 C1 C2 N2 . . 134.98(14) ?
C9 C1 C2 N2 . . 12.4(2) ?
N1 C1 C2 C6 . . -105.44(16) ?
C9 C1 C2 C6 . . 131.97(15) ?
N1 C1 C2 C3 . . 14.50(16) ?
C9 C1 C2 C3 . . -108.09(15) ?
N2 C2 C3 C4 . . -160.70(13) ?
C6 C2 C3 C4 . . 84.67(16) ?
C1 C2 C3 C4 . . -35.59(16) ?
N2 C2 C3 C10 . . 67.99(18) ?
C6 C2 C3 C10 . . -46.6(2) ?
C1 C2 C3 C10 . . -166.90(14) ?
C35 N1 C4 C3 . . -164.65(18) yes
C1 N1 C4 C3 . . -36.46(19) ?
C10 C3 C4 N1 . . 172.54(16) ?
C2 C3 C4 N1 . . 44.01(17) ?
C2 N2 C5 O1 . 1 -4.1(2) ?
C2 N2 C5 O1 . . -4.1(2) ?
C2 N2 C5 C16 . . 176.59(17) ?
O1 O1 C5 N2 1 . 0.00(7) ?
C6 O1 C5 N2 . . -0.9(2) ?
C6 O1 C5 O1 . 1 0E1(10) ?
O1 O1 C5 C16 1 . 0.00(8) ?
C6 O1 C5 C16 . . 178.47(15) ?
O1 O1 C6 O2 1 . 0.00(14) ?
C5 O1 C6 O2 . . -174.14(18) ?
C5 O1 C6 O1 . 1 0E1(5) ?
O1 O1 C6 C2 1 . 0.00(14) ?
C5 O1 C6 C2 . . 5.32(18) ?
N2 C2 C6 O2 . . 171.9(2) ?
C1 C2 C6 O2 . . 44.9(3) ?
C3 C2 C6 O2 . . -69.7(3) ?
N2 C2 C6 O1 . 1 -7.51(18) ?
C1 C2 C6 O1 . 1 -134.50(15) ?
C3 C2 C6 O1 . 1 110.90(16) ?
N2 C2 C6 O1 . . -7.51(18) ?
C1 C2 C6 O1 . . -134.50(15) ?
C3 C2 C6 O1 . . 110.90(16) ?
O3 O3 C7 N3 1 . 0.0(3) ?
O3 O3 C7 C8 1 . 0.0(3) ?
C28 N3 C7 O3 . 1 -6.5(4) ?
C9 N3 C7 O3 . 1 178.7(2) ?
C28 N3 C7 O3 . . -6.5(4) ?
C9 N3 C7 O3 . . 178.7(2) ?
C28 N3 C7 C8 . . 171.40(19) ?
C9 N3 C7 C8 . . -3.44(14) ?
O3 C7 C8 C22 1 . 61.4(3) ?
O3 C7 C8 C22 . . 61.4(3) ?
N3 C7 C8 C22 . . -116.31(16) ?
O3 C7 C8 C9 1 . -179.1(2) ?
O3 C7 C8 C9 . . -179.1(2) ?
N3 C7 C8 C9 . . 3.25(13) ?
C7 N3 C9 C1 . . -115.10(15) ?
C28 N3 C9 C1 . . 69.9(2) ?
C7 N3 C9 C8 . . 3.34(14) ?
C28 N3 C9 C8 . . -171.63(18) ?
N1 C1 C9 N3 . . 52.2(2) ?
C2 C1 C9 N3 . . 170.51(14) ?
N1 C1 C9 C8 . . -47.0(2) ?
C2 C1 C9 C8 . . 71.31(18) ?
C22 C8 C9 N3 . . 113.84(16) ?
C7 C8 C9 N3 . . -3.00(12) ?
C22 C8 C9 C1 . . -130.81(16) ?
C7 C8 C9 C1 . . 112.34(15) ?
C4 C3 C10 C15 . . -38.1(3) ?
C2 C3 C10 C15 . . 83.7(2) ?
C4 C3 C10 C11 . . 141.3(2) ?
C2 C3 C10 C11 . . -97.0(2) ?
C15 C10 C11 C12 . . -0.4(4) ?
C3 C10 C11 C12 . . -179.8(2) ?
C10 C11 C12 C13 . . 0.8(4) ?
C11 C12 C13 C14 . . -1.0(4) ?
C11 C12 C13 Cl1 . . 177.5(2) ?
C12 C13 C14 C15 . . 1.0(4) ?
Cl1 C13 C14 C15 . . -177.6(2) ?
C11 C10 C15 C14 . . 0.3(3) ?
C3 C10 C15 C14 . . 179.6(2) ?
C13 C14 C15 C10 . . -0.6(4) ?
N2 C5 C16 C17 . . 0.6(3) ?
O1 C5 C16 C17 1 . -178.74(16) ?
O1 C5 C16 C17 . . -178.74(16) ?
N2 C5 C16 C21 . . -179.3(2) ?
O1 C5 C16 C21 1 . 1.4(3) ?
O1 C5 C16 C21 . . 1.4(3) ?
C21 C16 C17 C18 . . -1.5(3) ?
C5 C16 C17 C18 . . 178.7(2) ?
C16 C17 C18 C19 . . 1.6(4) ?
C17 C18 C19 C20 . . -0.8(5) ?
C18 C19 C20 C21 . . 0.0(5) ?
C19 C20 C21 C16 . . 0.1(4) ?
C17 C16 C21 C20 . . 0.6(4) ?
C5 C16 C21 C20 . . -179.5(2) ?
C7 C8 C22 C23 . . -158.25(17) ?
C9 C8 C22 C23 . . 102.4(2) ?
C7 C8 C22 C27 . . 21.7(2) ?
C9 C8 C22 C27 . . -77.7(2) ?
C27 C22 C23 C24 . . -0.3(3) ?
C8 C22 C23 C24 . . 179.63(19) ?
C22 C23 C24 C25 . . -0.5(4) ?
C23 C24 C25 C26 . . 1.3(4) ?
C24 C25 C26 C27 . . -1.4(4) ?
C25 C26 C27 C22 . . 0.6(4) ?
C23 C22 C27 C26 . . 0.2(3) ?
C8 C22 C27 C26 . . -179.7(2) ?
C7 N3 C28 C29 . . -168.91(19) ?
C9 N3 C28 C29 . . 4.2(3) ?
C7 N3 C28 C33 . . 10.0(3) ?
C9 N3 C28 C33 . . -176.93(17) ?
C33 C28 C29 C30 . . -0.4(3) ?
N3 C28 C29 C30 . . 178.53(18) ?
C28 C29 C30 C31 . . -0.9(3) ?
C34 O4 C31 C32 . . -171.2(3) yes
C34 O4 C31 C30 . . 9.2(4) ?
C29 C30 C31 O4 . . -179.0(2) ?
C29 C30 C31 C32 . . 1.4(4) ?
O4 C31 C32 C33 . . 179.7(2) ?
C30 C31 C32 C33 . . -0.6(4) ?
C31 C32 C33 C28 . . -0.7(3) ?
C29 C28 C33 C32 . . 1.2(3) ?
N3 C28 C33 C32 . . -177.74(19) ?
